data_4120660
loop_
_publ_author_name
'Adriaenssens, Louis'
'Gil-Ram\'irez, Guzm\'an'
'Frontera, Antonio'
'Qui\~nonero, David'
'Escudero-Ad\'an, Eduardo C'
'Ballester, Pablo'

_publ_section_title
;
 Thermodynamic Characterization of Halide-\p Interactions in Solution
 Using &quot;Two-Wall&quot; Aryl Extended Calix[4]pyrroles as Model
 System.
;
_journal_issue 8
_journal_name_full 'Journal of the American Chemical Society'
_journal_page_first 3208
_journal_paper_doi 10.1021/ja412098v
_journal_volume 136
_journal_year 2014
_chemical_formula_sum 'C46 H56 N4 O4'
_chemical_formula_weight 728.95
_chemical_name_systematic
; 
 ? 
;
_space_group_IT_number 14
_symmetry_cell_setting monoclinic
_symmetry_space_group_name_Hall '-P 2ybc'
_symmetry_space_group_name_H-M 'P 1 21/c 1'
_atom_sites_solution_hydrogens geom
_atom_sites_solution_primary direct
_atom_sites_solution_secondary difmap
_audit_creation_method SHELXL-97
_cell_angle_alpha 90.00
_cell_angle_beta 90.9800(10)
_cell_angle_gamma 90.00
_cell_formula_units_Z 4
_cell_length_a 10.4344(3)
_cell_length_b 28.1432(9)
_cell_length_c 13.8084(4)
_cell_measurement_reflns_used 8045
_cell_measurement_temperature 100(2)
_cell_measurement_theta_max 34.76
_cell_measurement_theta_min 2.83
_cell_volume 4054.3(2)
_computing_cell_refinement 'Bruker APEX2 v2011.4-0'
_computing_data_collection 'Bruker APEX2 v2011.4-0'
_computing_data_reduction 'Bruker SAINT V7.60A'
_computing_molecular_graphics 'Bruker SHELXTL'
_computing_publication_material 'Bruker SHELXTL'
_computing_structure_refinement 'SHELXS-97 (Sheldrick, 2008)'
_computing_structure_solution Sir2011
_diffrn_ambient_temperature 100(2)
_diffrn_detector_area_resol_mean 512
_diffrn_detector_type '4K CCD area detector APEX II'
_diffrn_measured_fraction_theta_full 0.981
_diffrn_measured_fraction_theta_max 0.953
_diffrn_measurement_device_type 'Kappa 4-axis goniometer bruker-nonius'
_diffrn_measurement_method
;
 Fullsphere data collection, phi and omega scans
;
_diffrn_measurement_specimen_support 'magnetic support with MicroMount'
_diffrn_radiation_monochromator 'Multilayer Montel 200 mirrors'
_diffrn_radiation_type MoK\a
_diffrn_radiation_wavelength 0.71073
_diffrn_reflns_av_R_equivalents 0.0379
_diffrn_reflns_av_sigmaI/netI 0.0349
_diffrn_reflns_limit_h_max 16
_diffrn_reflns_limit_h_min -11
_diffrn_reflns_limit_k_max 38
_diffrn_reflns_limit_k_min -45
_diffrn_reflns_limit_l_max 22
_diffrn_reflns_limit_l_min -22
_diffrn_reflns_number 72716
_diffrn_reflns_theta_full 25.00
_diffrn_reflns_theta_max 35.38
_diffrn_reflns_theta_min 2.53
_diffrn_source 'Rotating anode X-ray tube'
_diffrn_source_current 70
_diffrn_source_power 50
_diffrn_source_size '3 mm x 0.3 mm fine focus'
_diffrn_source_type 'Bruker-Nonius FR 591'
_exptl_absorpt_coefficient_mu 0.076
_exptl_absorpt_correction_T_max 0.9985
_exptl_absorpt_correction_T_min 0.9775
_exptl_absorpt_correction_type empirical
_exptl_absorpt_process_details
; 
 SADABS Version 2008/1 Bruker-Nonius
 Blessing, Acta Cryst. (1995) A51 33-38
;
_exptl_crystal_colour yellow
_exptl_crystal_density_diffrn 1.194
_exptl_crystal_density_method 'not measured'
_exptl_crystal_description Plate
_exptl_crystal_F_000 1568
_exptl_crystal_size_max 0.30
_exptl_crystal_size_mid 0.20
_exptl_crystal_size_min 0.02
_refine_diff_density_max 0.714
_refine_diff_density_min -0.413
_refine_diff_density_rms 0.070
_refine_ls_extinction_method none
_refine_ls_goodness_of_fit_ref 1.034
_refine_ls_hydrogen_treatment noref
_refine_ls_matrix_type full
_refine_ls_number_parameters 499
_refine_ls_number_reflns 17484
_refine_ls_number_restraints 0
_refine_ls_restrained_S_all 1.034
_refine_ls_R_factor_all 0.0814
_refine_ls_R_factor_gt 0.0610
_refine_ls_shift/su_max 0.000
_refine_ls_shift/su_mean 0.000
_refine_ls_structure_factor_coef Fsqd
_refine_ls_weighting_details 'calc w=1/[\s^2^(Fo^2^)+(0.0890P)^2^+1.2447P] where P=(Fo^2^+2Fc^2^)/3'
_refine_ls_weighting_scheme calc
_refine_ls_wR_factor_gt 0.1589
_refine_ls_wR_factor_ref 0.1731
_reflns_number_gt 13263
_reflns_number_total 17484
_reflns_threshold_expression >2sigma(I)
_cod_data_source_file ja412098v_si_002.cif
_cod_data_source_block gg129_0m
_cod_depositor_comments
;
The following automatic conversions were performed:

'_symmetry_cell_setting' value 'Monoclinic' changed to 'monoclinic'
according to
/usr/data/users/saulius/automatic-downloads/current/ACS/lib/dictionaries/cif_core.dic
dictionary named 'cif_core.dic' version 2.4.2 from 2011-04-26.

Automatic conversion script
Id: cif_fix_values 2281 2013-09-26 08:29:07Z andrius 
;
_cod_original_sg_symbol_H-M P2(1)/c
_cod_database_code 4120660

loop_
_symmetry_equiv_pos_as_xyz
'x, y, z'
'-x, y+1/2, -z+1/2'
'-x, -y, -z'
'x, -y-1/2, z-1/2'

loop_
_atom_site_label
_atom_site_type_symbol
_atom_site_fract_x
_atom_site_fract_y
_atom_site_fract_z
_atom_site_U_iso_or_equiv
_atom_site_adp_type
_atom_site_occupancy
_atom_site_symmetry_multiplicity
_atom_site_calc_flag
_atom_site_refinement_flags
O1 O -0.24624(10) -0.06249(3) 0.86181(7) 0.02720(18) Uani 1 1 d .
N1 N 0.20034(9) 0.10147(3) 0.73250(6) 0.01692(15) Uani 1 1 d .
H1 H 0.2102 0.0796 0.6877 0.020 Uiso 1 1 calc R
C1 C 0.29771(10) 0.11904(3) 0.79055(7) 0.01682(17) Uani 1 1 d .
O2 O 0.75587(9) 0.04667(3) 0.11895(6) 0.02488(17) Uani 1 1 d .
N2 N 0.00901(9) 0.14190(3) 0.53827(6) 0.01771(15) Uani 1 1 d .
H2N H -0.0023 0.1715 0.5567 0.021 Uiso 1 1 calc R
C2 C 0.24332(12) 0.15234(4) 0.85031(8) 0.02039(19) Uani 1 1 d .
H2 H 0.2871 0.1706 0.8983 0.024 Uiso 1 1 calc R
N3 N 0.31300(9) 0.14853(3) 0.41807(6) 0.01574(15) Uani 1 1 d .
H3N H 0.2988 0.1191 0.4365 0.019 Uiso 1 1 calc R
C3 C 0.11029(12) 0.15454(4) 0.82756(8) 0.02143(19) Uani 1 1 d .
H3 H 0.0492 0.1744 0.8577 0.026 Uiso 1 1 calc R
N4 N 0.49959(9) 0.12664(3) 0.62129(6) 0.01616(15) Uani 1 1 d .
H4 H 0.5065 0.1566 0.6389 0.019 Uiso 1 1 calc R
C4 C 0.08565(10) 0.12262(4) 0.75393(7) 0.01736(17) Uani 1 1 d .
C5 C -0.03726(10) 0.10760(4) 0.70303(7) 0.01731(17) Uani 1 1 d .
C6 C -0.08544(10) 0.05983(4) 0.74305(7) 0.01743(17) Uani 1 1 d .
C7 C -0.02021(11) 0.03566(4) 0.81646(8) 0.02081(19) Uani 1 1 d .
H7 H 0.0595 0.0477 0.8398 0.025 Uiso 1 1 calc R
C8 C -0.06908(12) -0.00612(4) 0.85701(8) 0.0221(2) Uani 1 1 d .
H8 H -0.0225 -0.0223 0.9067 0.026 Uiso 1 1 calc R
C9 C -0.18578(12) -0.02361(4) 0.82399(8) 0.02038(19) Uani 1 1 d .
C10 C -0.25059(12) -0.00083(4) 0.74759(8) 0.0223(2) Uani 1 1 d .
H10 H -0.3289 -0.0136 0.7228 0.027 Uiso 1 1 calc R
C11 C -0.20052(11) 0.04032(4) 0.70801(8) 0.02115(19) Uani 1 1 d .
H11 H -0.2452 0.0556 0.6561 0.025 Uiso 1 1 calc R
C12 C -0.18695(17) -0.08409(5) 0.94410(9) 0.0335(3) Uani 1 1 d .
H12A H -0.1021 -0.0960 0.9268 0.050 Uiso 1 1 calc R
H12B H -0.2399 -0.1106 0.9661 0.050 Uiso 1 1 calc R
H12C H -0.1779 -0.0606 0.9962 0.050 Uiso 1 1 calc R
C13 C -0.14064(12) 0.14574(4) 0.72012(9) 0.0231(2) Uani 1 1 d .
H13A H -0.1583 0.1478 0.7895 0.035 Uiso 1 1 calc R
H13B H -0.2194 0.1371 0.6846 0.035 Uiso 1 1 calc R
H13C H -0.1099 0.1766 0.6971 0.035 Uiso 1 1 calc R
C14 C -0.00950(10) 0.10258(4) 0.59614(7) 0.01710(17) Uani 1 1 d .
C15 C 0.01860(12) 0.06330(4) 0.54174(8) 0.02020(19) Uani 1 1 d .
H15 H 0.0147 0.0312 0.5627 0.024 Uiso 1 1 calc R
C16 C 0.05480(12) 0.07927(4) 0.44802(8) 0.02056(19) Uani 1 1 d .
H16 H 0.0793 0.0597 0.3954 0.025 Uiso 1 1 calc R
C17 C 0.04776(10) 0.12814(4) 0.44763(7) 0.01750(17) Uani 1 1 d .
C18 C 0.08208(11) 0.16389(4) 0.37034(7) 0.01848(18) Uani 1 1 d .
C19 C -0.00502(13) 0.20785(5) 0.37497(9) 0.0282(2) Uani 1 1 d .
H19A H 0.0090 0.2241 0.4370 0.042 Uiso 1 1 calc R
H19B H -0.0949 0.1979 0.3691 0.042 Uiso 1 1 calc R
H19C H 0.0153 0.2295 0.3218 0.042 Uiso 1 1 calc R
C20 C 0.06617(13) 0.14076(5) 0.26993(8) 0.0262(2) Uani 1 1 d .
H20A H 0.0875 0.1639 0.2198 0.039 Uiso 1 1 calc R
H20B H -0.0228 0.1303 0.2606 0.039 Uiso 1 1 calc R
H20C H 0.1236 0.1133 0.2655 0.039 Uiso 1 1 calc R
C21 C 0.22005(10) 0.17919(3) 0.38382(7) 0.01654(17) Uani 1 1 d .
C22 C 0.28049(12) 0.22134(4) 0.36295(8) 0.01986(18) Uani 1 1 d .
H22 H 0.2406 0.2492 0.3380 0.024 Uiso 1 1 calc R
C23 C 0.41290(11) 0.21585(4) 0.38529(8) 0.01976(18) Uani 1 1 d .
H23 H 0.4774 0.2394 0.3780 0.024 Uiso 1 1 calc R
C24 C 0.43114(10) 0.17023(3) 0.41947(7) 0.01590(16) Uani 1 1 d .
C25 C 0.55112(10) 0.14287(3) 0.44660(7) 0.01583(16) Uani 1 1 d .
C26 C 0.59852(10) 0.11406(4) 0.35931(7) 0.01651(16) Uani 1 1 d .
C27 C 0.71712(11) 0.09080(4) 0.36348(8) 0.02030(18) Uani 1 1 d .
H27 H 0.7652 0.0907 0.4225 0.024 Uiso 1 1 calc R
C28 C 0.76587(11) 0.06791(4) 0.28321(8) 0.02096(19) Uani 1 1 d .
H28 H 0.8465 0.0523 0.2876 0.025 Uiso 1 1 calc R
C29 C 0.69653(11) 0.06783(4) 0.19581(7) 0.01902(18) Uani 1 1 d .
C30 C 0.57604(12) 0.08849(4) 0.19114(8) 0.0221(2) Uani 1 1 d .
H30 H 0.5262 0.0871 0.1330 0.026 Uiso 1 1 calc R
C31 C 0.52853(11) 0.11141(4) 0.27300(7) 0.02043(19) Uani 1 1 d .
H31 H 0.4460 0.1256 0.2694 0.025 Uiso 1 1 calc R
C32 C 0.68877(15) 0.04785(5) 0.02827(8) 0.0290(3) Uani 1 1 d .
H32A H 0.6097 0.0292 0.0328 0.044 Uiso 1 1 calc R
H32B H 0.7429 0.0343 -0.0220 0.044 Uiso 1 1 calc R
H32C H 0.6675 0.0808 0.0117 0.044 Uiso 1 1 calc R
C33 C 0.65637(11) 0.17882(4) 0.47726(8) 0.02107(19) Uani 1 1 d .
H33A H 0.6779 0.1988 0.4218 0.032 Uiso 1 1 calc R
H33B H 0.7329 0.1616 0.4996 0.032 Uiso 1 1 calc R
H33C H 0.6249 0.1988 0.5299 0.032 Uiso 1 1 calc R
C34 C 0.52124(10) 0.10969(3) 0.52950(7) 0.01576(16) Uani 1 1 d .
C35 C 0.50002(12) 0.06157(4) 0.53106(8) 0.02097(19) Uani 1 1 d .
H35 H 0.5076 0.0404 0.4778 0.025 Uiso 1 1 calc R
C36 C 0.46446(12) 0.04903(4) 0.62733(8) 0.0211(2) Uani 1 1 d .
H36 H 0.4439 0.0181 0.6497 0.025 Uiso 1 1 calc R
C37 C 0.46558(10) 0.09001(3) 0.68142(7) 0.01630(16) Uani 1 1 d .
C38 C 0.43134(11) 0.09887(4) 0.78596(7) 0.01757(17) Uani 1 1 d .
C39 C 0.52730(12) 0.13329(4) 0.83458(8) 0.0238(2) Uani 1 1 d .
H39A H 0.6136 0.1196 0.8328 0.036 Uiso 1 1 calc R
H39B H 0.5032 0.1385 0.9021 0.036 Uiso 1 1 calc R
H39C H 0.5261 0.1637 0.7999 0.036 Uiso 1 1 calc R
C40 C 0.43418(13) 0.05150(4) 0.84179(8) 0.0236(2) Uani 1 1 d .
H40A H 0.3710 0.0297 0.8131 0.035 Uiso 1 1 calc R
H40B H 0.4134 0.0573 0.9097 0.035 Uiso 1 1 calc R
H40C H 0.5199 0.0374 0.8381 0.035 Uiso 1 1 calc R
C1A C 0.84305(17) 0.21762(6) 0.10751(12) 0.0380(3) Uani 1 1 d .
C2A C 0.8258(4) 0.17946(13) 0.0347(2) 0.1187(17) Uani 1 1 d .
H2S1 H 0.7512 0.1867 -0.0068 0.178 Uiso 1 1 calc R
H2S2 H 0.8123 0.1491 0.0677 0.178 Uiso 1 1 calc R
H2S3 H 0.9025 0.1774 -0.0051 0.178 Uiso 1 1 calc R
C3A C 0.75072(16) 0.21750(6) 0.18785(13) 0.0410(3) Uani 1 1 d .
H3S1 H 0.7810 0.2391 0.2391 0.062 Uiso 1 1 calc R
H3S2 H 0.7435 0.1853 0.2140 0.062 Uiso 1 1 calc R
H3S3 H 0.6666 0.2281 0.1636 0.062 Uiso 1 1 calc R
O1A O 0.92887(13) 0.24645(4) 0.10213(9) 0.0427(3) Uani 1 1 d .
O1B O 0.47193(10) 0.22782(3) 0.66118(7) 0.02753(18) Uani 1 1 d .
C1B C 0.37187(13) 0.24676(4) 0.63564(8) 0.0234(2) Uani 1 1 d .
C2B C 0.24933(14) 0.21972(5) 0.62570(9) 0.0278(2) Uani 1 1 d .
H5S1 H 0.2305 0.2138 0.5570 0.042 Uiso 1 1 calc R
H5S2 H 0.1796 0.2383 0.6536 0.042 Uiso 1 1 calc R
H5S3 H 0.2575 0.1894 0.6600 0.042 Uiso 1 1 calc R
C3B C 0.36731(18) 0.29868(5) 0.61137(11) 0.0363(3) Uani 1 1 d .
H6S1 H 0.3173 0.3155 0.6600 0.054 Uiso 1 1 calc R
H6S2 H 0.3269 0.3030 0.5474 0.054 Uiso 1 1 calc R
H6S3 H 0.4547 0.3115 0.6108 0.054 Uiso 1 1 calc R

loop_
_atom_site_aniso_label
_atom_site_aniso_U_11
_atom_site_aniso_U_22
_atom_site_aniso_U_33
_atom_site_aniso_U_23
_atom_site_aniso_U_13
_atom_site_aniso_U_12
O1 0.0310(5) 0.0242(4) 0.0265(4) 0.0058(3) 0.0043(3) -0.0060(3)
N1 0.0149(4) 0.0195(3) 0.0164(3) -0.0028(3) 0.0014(3) -0.0007(3)
C1 0.0175(4) 0.0182(4) 0.0148(4) 0.0006(3) 0.0005(3) -0.0017(3)
O2 0.0247(4) 0.0314(4) 0.0186(3) -0.0039(3) 0.0034(3) 0.0066(3)
N2 0.0177(4) 0.0190(3) 0.0165(3) 0.0020(3) 0.0027(3) 0.0008(3)
C2 0.0242(5) 0.0194(4) 0.0176(4) -0.0033(3) 0.0003(4) -0.0001(4)
N3 0.0148(4) 0.0145(3) 0.0180(3) 0.0022(3) 0.0017(3) 0.0002(3)
C3 0.0231(5) 0.0211(4) 0.0203(4) -0.0034(3) 0.0038(4) 0.0020(4)
N4 0.0170(4) 0.0172(3) 0.0143(3) -0.0001(2) 0.0016(3) -0.0008(3)
C4 0.0166(4) 0.0187(4) 0.0169(4) 0.0001(3) 0.0030(3) 0.0002(3)
C5 0.0153(4) 0.0201(4) 0.0167(4) 0.0023(3) 0.0030(3) 0.0004(3)
C6 0.0145(4) 0.0210(4) 0.0169(4) 0.0024(3) 0.0028(3) 0.0000(3)
C7 0.0172(5) 0.0260(5) 0.0193(4) 0.0049(3) 0.0000(4) -0.0016(4)
C8 0.0212(5) 0.0255(5) 0.0196(4) 0.0055(3) 0.0013(4) -0.0005(4)
C9 0.0217(5) 0.0204(4) 0.0192(4) 0.0017(3) 0.0057(4) -0.0010(3)
C10 0.0185(5) 0.0247(5) 0.0236(5) 0.0018(4) 0.0008(4) -0.0032(4)
C11 0.0170(5) 0.0249(4) 0.0216(4) 0.0044(3) -0.0005(4) -0.0015(4)
C12 0.0499(9) 0.0266(5) 0.0240(5) 0.0072(4) 0.0026(5) -0.0069(5)
C13 0.0201(5) 0.0249(5) 0.0244(5) 0.0026(4) 0.0054(4) 0.0050(4)
C14 0.0153(4) 0.0195(4) 0.0165(4) 0.0025(3) 0.0019(3) -0.0001(3)
C15 0.0223(5) 0.0189(4) 0.0194(4) 0.0005(3) 0.0021(4) -0.0008(3)
C16 0.0223(5) 0.0213(4) 0.0182(4) -0.0005(3) 0.0023(4) 0.0002(4)
C17 0.0156(4) 0.0214(4) 0.0156(4) 0.0017(3) 0.0014(3) 0.0001(3)
C18 0.0168(5) 0.0225(4) 0.0162(4) 0.0037(3) 0.0015(3) 0.0016(3)
C19 0.0227(6) 0.0314(5) 0.0305(6) 0.0122(4) 0.0066(4) 0.0101(4)
C20 0.0261(6) 0.0361(6) 0.0162(4) 0.0016(4) -0.0004(4) -0.0067(4)
C21 0.0175(4) 0.0171(4) 0.0151(4) 0.0015(3) 0.0014(3) 0.0022(3)
C22 0.0234(5) 0.0164(4) 0.0198(4) 0.0029(3) 0.0009(4) 0.0010(3)
C23 0.0225(5) 0.0164(4) 0.0204(4) 0.0023(3) 0.0015(4) -0.0034(3)
C24 0.0160(4) 0.0163(4) 0.0155(4) 0.0007(3) 0.0025(3) -0.0009(3)
C25 0.0143(4) 0.0183(4) 0.0150(4) 0.0012(3) 0.0018(3) -0.0008(3)
C26 0.0143(4) 0.0207(4) 0.0145(4) 0.0012(3) 0.0011(3) 0.0000(3)
C27 0.0159(5) 0.0267(5) 0.0183(4) -0.0007(3) -0.0015(3) 0.0026(4)
C28 0.0158(5) 0.0265(5) 0.0206(4) -0.0017(3) 0.0002(4) 0.0033(4)
C29 0.0185(5) 0.0216(4) 0.0170(4) -0.0009(3) 0.0030(3) 0.0018(3)
C30 0.0199(5) 0.0304(5) 0.0158(4) -0.0015(3) -0.0012(3) 0.0051(4)
C31 0.0163(5) 0.0282(5) 0.0168(4) -0.0006(3) -0.0002(3) 0.0040(4)
C32 0.0387(7) 0.0312(6) 0.0172(4) -0.0024(4) 0.0017(4) 0.0069(5)
C33 0.0177(5) 0.0251(4) 0.0205(4) -0.0007(3) 0.0015(4) -0.0055(4)
C34 0.0155(4) 0.0184(4) 0.0135(4) 0.0005(3) 0.0019(3) 0.0006(3)
C35 0.0284(6) 0.0176(4) 0.0170(4) -0.0007(3) 0.0038(4) 0.0005(4)
C36 0.0282(6) 0.0174(4) 0.0179(4) 0.0014(3) 0.0034(4) 0.0006(4)
C37 0.0161(4) 0.0186(4) 0.0142(4) 0.0016(3) 0.0011(3) -0.0002(3)
C38 0.0172(4) 0.0214(4) 0.0141(4) 0.0014(3) 0.0006(3) -0.0012(3)
C39 0.0207(5) 0.0337(5) 0.0171(4) -0.0016(4) -0.0016(4) -0.0062(4)
C40 0.0264(6) 0.0254(5) 0.0189(4) 0.0067(3) 0.0024(4) 0.0032(4)
C1A 0.0384(8) 0.0371(7) 0.0386(7) 0.0005(5) 0.0031(6) -0.0100(6)
C2A 0.149(3) 0.126(3) 0.0830(19) -0.0652(19) 0.059(2) -0.093(3)
C3A 0.0288(7) 0.0449(8) 0.0495(9) 0.0125(6) 0.0019(6) 0.0000(6)
O1A 0.0380(7) 0.0418(6) 0.0487(6) 0.0008(5) 0.0085(5) -0.0124(5)
O1B 0.0289(5) 0.0234(4) 0.0303(4) -0.0048(3) 0.0026(4) -0.0017(3)
C1B 0.0312(6) 0.0216(4) 0.0175(4) -0.0022(3) 0.0036(4) -0.0013(4)
C2B 0.0286(6) 0.0310(5) 0.0238(5) -0.0014(4) 0.0006(4) -0.0029(4)
C3B 0.0541(10) 0.0218(5) 0.0331(6) 0.0031(4) 0.0028(6) -0.0003(5)

loop_
_atom_type_symbol
_atom_type_description
_atom_type_scat_dispersion_real
_atom_type_scat_dispersion_imag
_atom_type_scat_source
C C 0.0033 0.0016 'International Tables Vol C Tables 4.2.6.8 and 6.1.1.4'
H H 0.0000 0.0000 'International Tables Vol C Tables 4.2.6.8 and 6.1.1.4'
N N 0.0061 0.0033 'International Tables Vol C Tables 4.2.6.8 and 6.1.1.4'
O O 0.0106 0.0060 'International Tables Vol C Tables 4.2.6.8 and 6.1.1.4'

loop_
_geom_angle_atom_site_label_1
_geom_angle_atom_site_label_2
_geom_angle_atom_site_label_3
_geom_angle
C9 O1 C12 116.69(11)
C4 N1 C1 110.87(9)
N1 C1 C2 106.62(10)
N1 C1 C38 120.96(9)
C2 C1 C38 132.23(10)
C29 O2 C32 116.60(10)
C17 N2 C14 110.30(8)
C1 C2 C3 107.97(9)
C24 N3 C21 110.65(8)
C4 C3 C2 107.72(10)
C37 N4 C34 110.14(8)
N1 C4 C3 106.82(10)
N1 C4 C5 120.93(9)
C3 C4 C5 132.17(10)
C4 C5 C14 107.69(8)
C4 C5 C6 110.88(8)
C14 C5 C6 109.69(8)
C4 C5 C13 108.92(9)
C14 C5 C13 111.07(8)
C6 C5 C13 108.60(9)
C7 C6 C11 117.83(10)
C7 C6 C5 122.01(10)
C11 C6 C5 120.11(9)
C6 C7 C8 121.67(11)
C9 C8 C7 119.40(10)
O1 C9 C8 124.51(10)
O1 C9 C10 115.68(11)
C8 C9 C10 119.81(10)
C11 C10 C9 119.96(11)
C10 C11 C6 121.23(10)
C15 C14 N2 107.21(9)
C15 C14 C5 130.91(9)
N2 C14 C5 121.34(9)
C14 C15 C16 107.77(9)
C17 C16 C15 107.65(9)
C16 C17 N2 107.08(9)
C16 C17 C18 130.77(9)
N2 C17 C18 122.03(9)
C21 C18 C17 109.80(8)
C21 C18 C19 109.18(9)
C17 C18 C19 110.99(9)
C21 C18 C20 108.64(9)
C17 C18 C20 109.33(9)
C19 C18 C20 108.87(10)
N3 C21 C22 106.83(10)
N3 C21 C18 121.89(9)
C22 C21 C18 131.20(9)
C21 C22 C23 107.98(9)
C24 C23 C22 107.68(9)
N3 C24 C23 106.86(9)
N3 C24 C25 121.03(8)
C23 C24 C25 131.88(10)
C24 C25 C34 108.74(8)
C24 C25 C26 110.47(8)
C34 C25 C26 109.86(8)
C24 C25 C33 108.41(8)
C34 C25 C33 110.54(8)
C26 C25 C33 108.81(9)
C31 C26 C27 117.49(9)
C31 C26 C25 121.88(9)
C27 C26 C25 120.60(9)
C28 C27 C26 121.36(10)
C27 C28 C29 120.00(10)
O2 C29 C30 124.51(10)
O2 C29 C28 115.76(10)
C30 C29 C28 119.72(10)
C29 C30 C31 119.31(10)
C26 C31 C30 121.96(10)
C35 C34 N4 107.38(9)
C35 C34 C25 130.98(9)
N4 C34 C25 121.43(8)
C34 C35 C36 107.61(9)
C37 C36 C35 107.35(9)
C36 C37 N4 107.53(9)
C36 C37 C38 131.06(9)
N4 C37 C38 121.34(8)
C1 C38 C37 109.62(8)
C1 C38 C39 109.87(9)
C37 C38 C39 110.94(9)
C1 C38 C40 108.34(9)
C37 C38 C40 109.38(9)
C39 C38 C40 108.65(9)
O1A C1A C2A 121.72(18)
O1A C1A C3A 122.56(15)
C2A C1A C3A 115.71(17)
O1B C1B C2B 122.12(11)
O1B C1B C3B 120.97(12)
C2B C1B C3B 116.90(12)

loop_
_geom_bond_atom_site_label_1
_geom_bond_atom_site_label_2
_geom_bond_distance
O1 C9 1.3710(13)
O1 C12 1.4210(16)
N1 C4 1.3734(14)
N1 C1 1.3754(13)
C1 C2 1.3773(15)
C1 C38 1.5078(16)
O2 C29 1.3737(13)
O2 C32 1.4246(15)
N2 C17 1.3774(13)
N2 C14 1.3804(13)
C2 C3 1.4193(17)
N3 C24 1.3756(14)
N3 C21 1.3758(13)
C3 C4 1.3776(14)
N4 C37 1.3743(13)
N4 C34 1.3765(12)
C4 C5 1.5122(15)
C5 C14 1.5156(14)
C5 C6 1.5410(14)
C5 C13 1.5427(15)
C6 C7 1.3893(14)
C6 C11 1.3992(16)
C7 C8 1.4020(15)
C8 C9 1.3834(17)
C9 C10 1.3988(16)
C10 C11 1.3867(15)
C14 C15 1.3712(14)
C15 C16 1.4270(15)
C16 C17 1.3773(15)
C17 C18 1.5142(14)
C18 C21 1.5110(16)
C18 C19 1.5370(16)
C18 C20 1.5380(15)
C21 C22 1.3763(14)
C22 C23 1.4189(17)
C23 C24 1.3799(14)
C24 C25 1.5115(14)
C25 C34 1.5141(13)
C25 C26 1.5412(14)
C25 C33 1.5469(15)
C26 C31 1.3891(14)
C26 C27 1.4002(15)
C27 C28 1.3862(15)
C28 C29 1.3964(15)
C29 C30 1.3857(16)
C30 C31 1.3995(15)
C34 C35 1.3723(14)
C35 C36 1.4305(15)
C36 C37 1.3740(14)
C37 C38 1.5136(14)
C38 C39 1.5392(15)
C38 C40 1.5401(15)
C1A O1A 1.2116(19)
C1A C2A 1.480(3)
C1A C3A 1.482(2)
O1B C1B 1.2190(16)
C1B C2B 1.4923(19)
C1B C3B 1.4995(17)

loop_
_geom_torsion_atom_site_label_1
_geom_torsion_atom_site_label_2
_geom_torsion_atom_site_label_3
_geom_torsion_atom_site_label_4
_geom_torsion
C4 N1 C1 C2 -0.14(12)
C4 N1 C1 C38 175.53(9)
N1 C1 C2 C3 0.21(12)
C38 C1 C2 C3 -174.77(10)
C1 C2 C3 C4 -0.21(12)
C1 N1 C4 C3 0.01(12)
C1 N1 C4 C5 -177.10(9)
C2 C3 C4 N1 0.12(12)
C2 C3 C4 C5 176.78(10)
N1 C4 C5 C14 -43.97(12)
C3 C4 C5 C14 139.77(12)
N1 C4 C5 C6 76.04(12)
C3 C4 C5 C6 -100.22(13)
N1 C4 C5 C13 -164.51(9)
C3 C4 C5 C13 19.22(15)
C4 C5 C6 C7 0.18(14)
C14 C5 C6 C7 118.99(11)
C13 C5 C6 C7 -119.46(11)
C4 C5 C6 C11 177.81(10)
C14 C5 C6 C11 -63.37(13)
C13 C5 C6 C11 58.18(13)
C11 C6 C7 C8 -2.08(17)
C5 C6 C7 C8 175.61(10)
C6 C7 C8 C9 -0.64(17)
C12 O1 C9 C8 3.81(17)
C12 O1 C9 C10 -175.46(11)
C7 C8 C9 O1 -176.15(11)
C7 C8 C9 C10 3.09(17)
O1 C9 C10 C11 176.51(10)
C8 C9 C10 C11 -2.80(17)
C9 C10 C11 C6 0.01(18)
C7 C6 C11 C10 2.39(17)
C5 C6 C11 C10 -175.34(10)
C17 N2 C14 C15 0.36(12)
C17 N2 C14 C5 172.75(9)
C4 C5 C14 C15 97.45(13)
C6 C5 C14 C15 -23.32(16)
C13 C5 C14 C15 -143.37(12)
C4 C5 C14 N2 -72.92(12)
C6 C5 C14 N2 166.32(9)
C13 C5 C14 N2 46.27(13)
N2 C14 C15 C16 -0.19(12)
C5 C14 C15 C16 -171.59(11)
C14 C15 C16 C17 -0.03(13)
C15 C16 C17 N2 0.24(13)
C15 C16 C17 C18 176.14(11)
C14 N2 C17 C16 -0.38(12)
C14 N2 C17 C18 -176.71(9)
C16 C17 C18 C21 -90.97(14)
N2 C17 C18 C21 84.40(12)
C16 C17 C18 C19 148.23(12)
N2 C17 C18 C19 -36.40(14)
C16 C17 C18 C20 28.12(16)
N2 C17 C18 C20 -156.51(10)
C24 N3 C21 C22 0.02(11)
C24 N3 C21 C18 177.19(9)
C17 C18 C21 N3 33.77(13)
C19 C18 C21 N3 155.67(9)
C20 C18 C21 N3 -85.74(11)
C17 C18 C21 C22 -149.82(11)
C19 C18 C21 C22 -27.93(15)
C20 C18 C21 C22 90.66(13)
N3 C21 C22 C23 -0.05(12)
C18 C21 C22 C23 -176.86(10)
C21 C22 C23 C24 0.07(12)
C21 N3 C24 C23 0.02(11)
C21 N3 C24 C25 -175.08(8)
C22 C23 C24 N3 -0.05(11)
C22 C23 C24 C25 174.31(10)
N3 C24 C25 C34 -39.63(12)
C23 C24 C25 C34 146.67(11)
N3 C24 C25 C26 81.01(11)
C23 C24 C25 C26 -92.70(13)
N3 C24 C25 C33 -159.85(9)
C23 C24 C25 C33 26.44(14)
C24 C25 C26 C31 -6.01(13)
C34 C25 C26 C31 113.96(11)
C33 C25 C26 C31 -124.90(11)
C24 C25 C26 C27 171.72(9)
C34 C25 C26 C27 -68.32(12)
C33 C25 C26 C27 52.82(12)
C31 C26 C27 C28 3.03(16)
C25 C26 C27 C28 -174.79(10)
C26 C27 C28 C29 0.14(17)
C32 O2 C29 C30 2.10(17)
C32 O2 C29 C28 -177.65(11)
C27 C28 C29 O2 176.34(10)
C27 C28 C29 C30 -3.42(17)
O2 C29 C30 C31 -176.34(11)
C28 C29 C30 C31 3.40(17)
C27 C26 C31 C30 -3.05(17)
C25 C26 C31 C30 174.75(10)
C29 C30 C31 C26 -0.13(18)
C37 N4 C34 C35 0.33(12)
C37 N4 C34 C25 175.64(9)
C24 C25 C34 C35 103.16(13)
C26 C25 C34 C35 -17.85(16)
C33 C25 C34 C35 -137.95(12)
C24 C25 C34 N4 -70.91(12)
C26 C25 C34 N4 168.07(9)
C33 C25 C34 N4 47.98(13)
N4 C34 C35 C36 -0.09(13)
C25 C34 C35 C36 -174.79(11)
C34 C35 C36 C37 -0.18(14)
C35 C36 C37 N4 0.38(13)
C35 C36 C37 C38 177.24(11)
C34 N4 C37 C36 -0.45(12)
C34 N4 C37 C38 -177.67(9)
N1 C1 C38 C37 41.63(12)
C2 C1 C38 C37 -143.99(11)
N1 C1 C38 C39 163.77(9)
C2 C1 C38 C39 -21.84(15)
N1 C1 C38 C40 -77.67(11)
C2 C1 C38 C40 96.71(13)
C36 C37 C38 C1 -99.65(13)
N4 C37 C38 C1 76.84(12)
C36 C37 C38 C39 138.84(12)
N4 C37 C38 C39 -44.67(13)
C36 C37 C38 C40 19.01(16)
N4 C37 C38 C40 -164.50(10)
